data_2019901
loop_
_publ_author_name
'Lynch, Will E.'
'Padgett, Clifford W.'
'Quillian, Brandon'
'Haddock, John'

_publ_section_title
;
 A square-planar hydrated cationic tetrakis(methimazole)gold(III) complex
;
_journal_issue 4
_journal_name_full 'Acta Crystallographica Section C'
_journal_page_first
;
;
_journal_paper_doi 10.1107/S205322961500474X
_journal_volume 71
_journal_year 2015
_chemical_formula_iupac '[Au (C4 H6 N2 S1)4] Cl3, 1.5H2 O'
_chemical_formula_moiety 'C16 H24 Au N8 S4 3+, 3(Cl -) 1.5(H2 O)'
_chemical_formula_sum 'C16 H27 Au Cl3 N8 O1.5 S4'
_chemical_formula_weight 787.05
_chemical_name_systematic
;
Tetrakis(1-methyl-2,3-dihydro-1<i>H</i>-imidazole-2-thione-\k<i>S</i>)gold(III)
trichloride sesquihydrate
;
_space_group_IT_number 2
_symmetry_cell_setting triclinic
_symmetry_space_group_name_Hall '-P 1'
_symmetry_space_group_name_H-M 'P -1'
_atom_sites_solution_hydrogens geom
_atom_sites_solution_primary direct
_atom_sites_solution_secondary difmap
_cell_angle_alpha 90.179(12)
_cell_angle_beta 96.892(14)
_cell_angle_gamma 109.15(2)
_cell_formula_units_Z 1
_cell_length_a 8.153(11)
_cell_length_b 9.866(12)
_cell_length_c 9.969(12)
_cell_measurement_reflns_used 2388
_cell_measurement_temperature 173
_cell_measurement_theta_max 27.50
_cell_measurement_theta_min 2.70
_cell_volume 751.3(16)
_computing_cell_refinement
;
<i>CrystalClear-SM Expert</i> (Rigaku, 2011)
;
_computing_data_collection
;
<i>CrystalClear-SM Expert</i> (Rigaku, 2011)
;
_computing_data_reduction
;
<i>CrystalClear-SM Expert</i> (Rigaku, 2011)
;
_computing_molecular_graphics
;
CrystalStructure (Rigaku, 2010) and <i>Marvinsketch</i> (ChemAxon,
2010)
;
_computing_publication_material
;
CrystalStructure (Rigaku, 2010)
;
_computing_structure_refinement
;
SHELXL97 (Sheldrick, 2008)
;
_computing_structure_solution
;
SIR92 (Altomare <i>et al.</i>,  1994)
;
_diffrn_ambient_temperature 173
_diffrn_detector_area_resol_mean 6.827
_diffrn_measured_fraction_theta_full 0.991
_diffrn_measured_fraction_theta_max 0.991
_diffrn_measurement_device_type 'Rigaku XtaLAB mini'
_diffrn_measurement_method \w
_diffrn_radiation_type 'Mo K\a'
_diffrn_radiation_wavelength 0.71075
_diffrn_reflns_av_R_equivalents 0.0413
_diffrn_reflns_limit_h_max 10
_diffrn_reflns_limit_h_min -10
_diffrn_reflns_limit_k_max 12
_diffrn_reflns_limit_k_min -12
_diffrn_reflns_limit_l_max 12
_diffrn_reflns_limit_l_min -12
_diffrn_reflns_number 7972
_diffrn_reflns_theta_full 27.56
_diffrn_reflns_theta_max 27.56
_diffrn_standards_number 0
_exptl_absorpt_coefficient_mu 5.490
_exptl_absorpt_correction_T_max 0.645
_exptl_absorpt_correction_T_min 0.491
_exptl_absorpt_correction_type multi-scan
_exptl_absorpt_process_details
;
(<i>REQAB</i>; Rigaku, 1998)
;
_exptl_crystal_colour red
_exptl_crystal_density_diffrn 1.739
_exptl_crystal_density_method 'not measured'
_exptl_crystal_description prism
_exptl_crystal_F_000 385.00
_exptl_crystal_size_max 0.190
_exptl_crystal_size_mid 0.100
_exptl_crystal_size_min 0.080
_refine_diff_density_max 1.490
_refine_diff_density_min -1.740
_refine_ls_extinction_method none
_refine_ls_goodness_of_fit_ref 1.087
_refine_ls_hydrogen_treatment constr
_refine_ls_number_parameters 178
_refine_ls_number_reflns 3439
_refine_ls_number_restraints 0
_refine_ls_R_factor_gt 0.0413
_refine_ls_shift/su_max 0.000
_refine_ls_structure_factor_coef Fsqd
_refine_ls_weighting_details 'w = 1/[\s^2^(Fo^2^)+(0.0495P)^2^+0.9654P] where P=(Fo^2^+2Fc^2^)/3'
_refine_ls_weighting_scheme calc
_refine_ls_wR_factor_ref 0.1063
_reflns_number_gt 3254
_reflns_number_total 3439
_reflns_threshold_expression F^2^>2\s(F^2^)
_cod_data_source_file ly3007sup1.cf
_cod_data_source_block I
_cod_original_cell_volume 751.3(17)
_cod_database_code 2019901
_cod_database_fobs_code 2019901

loop_
_symmetry_equiv_pos_site_id
_symmetry_equiv_pos_as_xyz
1 +X,+Y,+Z
2 -X,-Y,-Z

loop_
_atom_site_type_symbol
_atom_site_label
_atom_site_fract_x
_atom_site_fract_y
_atom_site_fract_z
_atom_site_U_iso_or_equiv
_atom_site_adp_type
_atom_site_calc_flag
_atom_site_refinement_flags
_atom_site_occupancy
_atom_site_symmetry_multiplicity
Au Au1 1.0000 1.0000 1.0000 0.03430(12) Uani d . 1.0 2
Cl Cl1 0.6005(11) 0.4011(10) 0.4594(8) 0.0516(15) Uani d . 0.5000 2
Cl Cl2 1.5118(10) 0.8495(9) 0.9627(8) 0.0515(14) Uani d . 0.5000 2
Cl Cl3 0.5192(5) 0.8748(6) 0.6579(5) 0.0674(12) Uani d . 0.5000 2
S S1 1.0128(3) 0.92339(17) 0.77963(15) 0.0506(5) Uani d . 1.0 2
S S2 0.9997(3) 0.77422(16) 1.07689(15) 0.0437(4) Uani d . 1.0 2
O O1 0.649(3) 0.431(3) 0.481(3) 0.077(8) Uani d . 0.5000 2
O O2 1.472(6) 0.825(6) 0.988(6) 0.085(17) Uani d . 0.2500 2
N N1 1.1393(7) 1.1656(6) 0.6377(5) 0.0381(11) Uani d . 1.0 2
N N2 0.8580(8) 1.0781(6) 0.6102(6) 0.0417(12) Uani d . 1.0 2
N N3 0.8649(8) 0.5827(6) 0.8576(6) 0.0410(12) Uani d . 1.0 2
N N4 1.1459(8) 0.6641(6) 0.8894(6) 0.0412(12) Uani d . 1.0 2
C C1 1.0025(9) 1.0606(7) 0.6752(6) 0.0373(13) Uani d . 1.0 2
C C2 1.0773(11) 1.2484(7) 0.5488(7) 0.0460(16) Uani d . 1.0 2
C C3 0.9027(10) 1.1950(7) 0.5311(7) 0.0438(15) Uani d . 1.0 2
C C4 1.3237(13) 1.1892(12) 0.6904(10) 0.079(3) Uani d . 1.0 2
C C5 1.0038(8) 0.6731(6) 0.9367(6) 0.0345(13) Uani d . 1.0 2
C C6 0.9239(11) 0.5192(7) 0.7591(7) 0.0489(18) Uani d . 1.0 2
C C7 1.1016(11) 0.5709(7) 0.7800(7) 0.0488(17) Uani d . 1.0 2
C C8 0.6757(12) 0.5606(11) 0.8712(11) 0.075(3) Uani d . 1.0 2
H H1 0.7503 1.0230 0.6172 0.0501 Uiso calc R 1.0 2
H H2 1.1467 1.3299 0.5069 0.0552 Uiso calc R 1.0 2
H H3 0.8249 1.2308 0.4750 0.0525 Uiso calc R 1.0 2
H H4A 1.3535 1.1036 0.6695 0.0946 Uiso calc R 1.0 2
H H4B 1.3409 1.2075 0.7886 0.0946 Uiso calc R 1.0 2
H H4C 1.3994 1.2720 0.6481 0.0946 Uiso calc R 1.0 2
H H5 1.2541 0.7120 0.9244 0.0495 Uiso calc R 1.0 2
H H6 0.8535 0.4517 0.6897 0.0587 Uiso calc R 1.0 2
H H7 1.1794 0.5468 0.7283 0.0585 Uiso calc R 1.0 2
H H8A 0.6536 0.6520 0.8604 0.0899 Uiso calc R 1.0 2
H H8B 0.6505 0.5252 0.9607 0.0899 Uiso calc R 1.0 2
H H8C 0.6001 0.4902 0.8013 0.0899 Uiso calc R 1.0 2

loop_
_atom_site_aniso_label
_atom_site_aniso_U_11
_atom_site_aniso_U_22
_atom_site_aniso_U_33
_atom_site_aniso_U_12
_atom_site_aniso_U_13
_atom_site_aniso_U_23
Au1 0.0618(3) 0.02442(17) 0.02127(17) 0.01898(14) 0.00965(13) 0.00366(11)
Cl1 0.048(4) 0.052(3) 0.048(3) 0.007(3) 0.007(2) -0.0020(19)
Cl2 0.042(2) 0.053(3) 0.054(3) 0.0103(18) 0.001(2) -0.005(3)
Cl3 0.0431(18) 0.098(4) 0.054(3) 0.011(2) 0.0086(16) -0.002(3)
S1 0.1108(15) 0.0316(8) 0.0226(8) 0.0378(9) 0.0184(8) 0.0057(6)
S2 0.0883(12) 0.0261(7) 0.0256(7) 0.0285(8) 0.0140(8) 0.0046(6)
O1 0.045(13) 0.083(17) 0.119(18) 0.039(12) 0.024(11) 0.005(12)
O2 0.10(4) 0.09(3) 0.08(3) 0.07(3) 0.00(3) 0.03(2)
N1 0.055(3) 0.034(3) 0.027(3) 0.016(3) 0.009(3) 0.002(2)
N2 0.058(4) 0.035(3) 0.034(3) 0.017(3) 0.006(3) 0.001(3)
N3 0.064(4) 0.030(3) 0.034(3) 0.023(3) 0.005(3) 0.000(2)
N4 0.062(4) 0.032(3) 0.034(3) 0.022(3) 0.007(3) 0.006(3)
C1 0.063(4) 0.029(3) 0.022(3) 0.017(3) 0.009(3) -0.001(3)
C2 0.085(5) 0.028(3) 0.030(4) 0.023(4) 0.019(4) 0.008(3)
C3 0.065(5) 0.043(4) 0.029(3) 0.026(4) 0.005(3) 0.004(3)
C4 0.088(7) 0.089(8) 0.061(6) 0.030(6) 0.016(5) 0.003(5)
C5 0.054(4) 0.024(3) 0.029(3) 0.018(3) 0.007(3) 0.001(3)
C6 0.093(6) 0.030(3) 0.028(4) 0.028(4) 0.004(4) -0.002(3)
C7 0.088(6) 0.037(4) 0.035(4) 0.036(4) 0.016(4) 0.002(3)
C8 0.066(6) 0.067(6) 0.091(8) 0.021(5) 0.008(5) 0.002(5)

loop_
_atom_type_symbol
_atom_type_description
_atom_type_scat_dispersion_real
_atom_type_scat_dispersion_imag
_atom_type_scat_source
C C 0.0033 0.0016
;
International Tables for Crystallography
(1992, Vol. C, Tables 4.2.6.8 and 6.1.1.4)
;
Au Au -2.0133 8.8022
;
International Tables for Crystallography
(1992, Vol. C, Tables 4.2.6.8 and 6.1.1.4)
;
Cl Cl 0.1484 0.1585
;
International Tables for Crystallography
(1992, Vol. C, Tables 4.2.6.8 and 6.1.1.4)
;
N N 0.0061 0.0033
;
International Tables for Crystallography
(1992, Vol. C, Tables 4.2.6.8 and 6.1.1.4)
;
S S 0.1246 0.1234
;
International Tables for Crystallography
(1992, Vol. C, Tables 4.2.6.8 and 6.1.1.4)
;
O O 0.0106 0.0060
;
International Tables for Crystallography
(1992, Vol. C, Tables 4.2.6.8 and 6.1.1.4)
;
H H 0.0000 0.0000
;
International Tables for Crystallography
(1992, Vol. C, Table 6.1.1.4)
;

loop_
_geom_angle_atom_site_label_1
_geom_angle_atom_site_label_2
_geom_angle_atom_site_label_3
_geom_angle_site_symmetry_1
_geom_angle_site_symmetry_3
_geom_angle
_geom_angle_publ_flag
S1 Au1 S1 . 2_777 180.00(10) yes
S1 Au1 S2 . . 89.47(9) yes
S1 Au1 S2 . 2_777 90.53(9) yes
S1 Au1 S2 2_777 . 90.53(9) no
S1 Au1 S2 2_777 2_777 89.47(9) no
S2 Au1 S2 . 2_777 180.00(9) yes
Au1 S1 C1 . . 107.0(3) yes
Au1 S2 C5 . . 106.6(3) yes
C1 N1 C2 . . 108.6(6) yes
C1 N1 C4 . . 124.5(7) yes
C2 N1 C4 . . 126.8(6) yes
C1 N2 C3 . . 109.9(6) yes
C5 N3 C6 . . 109.0(6) yes
C5 N3 C8 . . 125.3(7) yes
C6 N3 C8 . . 125.7(6) yes
C5 N4 C7 . . 110.9(6) yes
S1 C1 N1 . . 126.3(6) yes
S1 C1 N2 . . 126.8(5) yes
N1 C1 N2 . . 106.8(6) yes
N1 C2 C3 . . 108.4(6) yes
N2 C3 C2 . . 106.3(7) yes
S2 C5 N3 . . 127.0(6) yes
S2 C5 N4 . . 126.4(5) yes
N3 C5 N4 . . 106.5(6) yes
N3 C6 C7 . . 107.1(6) yes
N4 C7 C6 . . 106.4(8) yes
C1 N2 H1 . . 125.035 no
C3 N2 H1 . . 125.031 no
C5 N4 H5 . . 124.534 no
C7 N4 H5 . . 124.532 no
N1 C2 H2 . . 125.792 no
C3 C2 H2 . . 125.788 no
N2 C3 H3 . . 126.876 no
C2 C3 H3 . . 126.870 no
N1 C4 H4A . . 109.470 no
N1 C4 H4B . . 109.469 no
N1 C4 H4C . . 109.471 no
H4A C4 H4B . . 109.473 no
H4A C4 H4C . . 109.471 no
H4B C4 H4C . . 109.472 no
N3 C6 H6 . . 126.437 no
C7 C6 H6 . . 126.432 no
N4 C7 H7 . . 126.797 no
C6 C7 H7 . . 126.796 no
N3 C8 H8A . . 109.472 no
N3 C8 H8B . . 109.471 no
N3 C8 H8C . . 109.470 no
H8A C8 H8B . . 109.474 no
H8A C8 H8C . . 109.474 no
H8B C8 H8C . . 109.467 no

loop_
_geom_bond_atom_site_label_1
_geom_bond_atom_site_label_2
_geom_bond_site_symmetry_2
_geom_bond_distance
_geom_bond_publ_flag
Au1 S1 . 2.346(3) yes
Au1 S1 2_777 2.346(3) no
Au1 S2 . 2.357(3) yes
Au1 S2 2_777 2.357(3) no
S1 C1 . 1.728(7) yes
S2 C5 . 1.724(7) yes
N1 C1 . 1.343(8) yes
N1 C2 . 1.369(10) yes
N1 C4 . 1.473(12) yes
N2 C1 . 1.337(10) yes
N2 C3 . 1.372(9) yes
N3 C5 . 1.349(7) yes
N3 C6 . 1.376(11) yes
N3 C8 . 1.508(12) yes
N4 C5 . 1.330(10) yes
N4 C7 . 1.359(9) yes
C2 C3 . 1.335(11) yes
C6 C7 . 1.358(12) yes
N2 H1 . 0.880 no
N4 H5 . 0.880 no
C2 H2 . 0.950 no
C3 H3 . 0.950 no
C4 H4A . 0.980 no
C4 H4B . 0.980 no
C4 H4C . 0.980 no
C6 H6 . 0.950 no
C7 H7 . 0.950 no
C8 H8A . 0.980 no
C8 H8B . 0.980 no
C8 H8C . 0.980 no

loop_
_geom_contact_atom_site_label_1
_geom_contact_atom_site_label_2
_geom_contact_distance
_geom_contact_site_symmetry_2
_geom_contact_publ_flag
Au1 C1 3.296(7) 2_777 no
Au1 C5 3.295(8) 2_777 no
S1 N3 3.307(7) . no
S1 N4 3.237(8) . no
S1 C4 3.208(10) . no
S1 C5 2.914(7) . no
S2 N1 3.307(7) 2_777 no
S2 N2 3.345(7) 2_777 no
S2 C1 2.962(7) 2_777 no
S2 C8 3.262(9) . no
N2 C4 3.577(13) . no
Cl1 Cl1 3.092(15) 2_666 no
Cl1 Cl3 2.774(11) 2_666 no
Cl1 O1 3.12(3) 2_666 no
Cl1 C4 3.599(13) 1_445 no
Cl1 C7 3.553(13) 2_766 no
Cl2 Cl2 3.132(14) 2_877 no
Cl2 Cl3 3.056(10) 1_655 no
Cl2 O2 3.21(6) 2_877 no
Cl2 N4 2.944(9) . no
Cl3 Cl1 2.774(11) 2_666 no
Cl3 Cl2 3.056(10) 1_455 no
Cl3 O1 3.12(3) 2_666 no
Cl3 O2 3.37(6) 1_455 no
Cl3 N2 2.927(7) . no
Cl3 C3 3.569(9) 2_676 no
S1 C2 3.564(8) 2_776 no
S1 C3 3.529(8) 2_776 no
S2 C6 3.523(9) 2_767 no
S2 C7 3.575(8) 2_767 no
O1 Cl1 3.12(3) 2_666 no
O1 Cl3 3.12(3) 2_666 no
O1 O1 3.21(4) 2_666 no
O1 C2 3.25(3) 2_776 no
O1 C3 3.59(3) 1_545 no
O1 C6 3.27(3) . no
O1 C7 3.49(3) 2_766 no
O2 Cl2 3.21(6) 2_877 no
O2 Cl3 3.37(6) 1_655 no
O2 O2 3.34(8) 2_877 no
O2 N4 2.67(5) . no
O2 C4 3.46(5) 2_877 no
O2 C5 3.58(5) . no
N1 N2 3.450(9) 2_776 no
N2 Cl3 2.927(7) . no
N2 N1 3.450(9) 2_776 no
N3 N4 3.500(9) 2_767 no
N4 Cl2 2.944(9) . no
N4 O2 2.67(5) . no
N4 N3 3.500(9) 2_767 no
C1 C3 3.580(11) 2_776 no
C2 S1 3.564(8) 2_776 no
C2 O1 3.25(3) 2_776 no
C3 Cl3 3.569(9) 2_676 no
C3 S1 3.529(8) 2_776 no
C3 O1 3.59(3) 1_565 no
C3 C1 3.580(11) 2_776 no
C4 Cl1 3.599(13) 1_665 no
C4 O2 3.46(5) 2_877 no
C5 O2 3.58(5) . no
C6 S2 3.523(9) 2_767 no
C6 O1 3.27(3) . no
C7 Cl1 3.553(13) 2_766 no
C7 S2 3.575(8) 2_767 no
C7 O1 3.49(3) 2_766 no
S1 H1 2.9538 . no
S1 H4A 3.0961 . no
S1 H4B 3.1693 . no
S1 H5 3.5117 . no
S1 H8A 3.4393 . no
S2 H4B 3.2804 2_777 no
S2 H5 2.9289 . no
S2 H8A 3.2192 . no
S2 H8B 3.1757 . no
N1 H1 2.9998 . no
N1 H3 3.1152 . no
N2 H2 3.0876 . no
N3 H5 2.9949 . no
N3 H7 3.1224 . no
N4 H6 3.0973 . no
C1 H2 3.1160 . no
C1 H3 3.1339 . no
C1 H4A 2.7595 . no
C1 H4B 2.7586 . no
C1 H4C 3.2678 . no
C2 H1 3.0124 . no
C2 H4A 3.1673 . no
C2 H4B 3.1366 . no
C2 H4C 2.6271 . no
C4 H2 2.8382 . no
C5 H6 3.1341 . no
C5 H7 3.1287 . no
C5 H8A 2.8045 . no
C5 H8B 2.8101 . no
C5 H8C 3.3066 . no
C6 H5 3.0223 . no
C6 H8A 3.1646 . no
C6 H8B 3.1894 . no
C6 H8C 2.6454 . no
C8 H6 2.8581 . no
H1 H3 2.4479 . no
H2 H3 2.4603 . no
H2 H4A 3.5065 . no
H2 H4B 3.4730 . no
H2 H4C 2.5753 . no
H5 H7 2.4270 . no
H6 H7 2.4911 . no
H6 H8A 3.4952 . no
H6 H8B 3.5235 . no
H6 H8C 2.5911 . no
Cl1 H2 2.7646 2_776 no
Cl1 H3 2.8538 1_545 no
Cl1 H4C 2.6899 1_445 no
Cl1 H4C 3.4012 2_776 no
Cl1 H6 2.8205 . no
Cl1 H7 2.6812 2_766 no
Cl1 H8A 3.5245 2_666 no
Cl1 H8C 3.5181 . no
Cl1 H8C 3.2753 2_666 no
Cl2 H4B 2.7643 2_877 no
Cl2 H5 2.0824 . no
Cl2 H8A 2.8136 1_655 no
Cl3 H1 2.0569 . no
Cl3 H3 2.8093 2_676 no
Cl3 H4A 2.9945 1_455 no
Cl3 H4A 3.5285 2_776 no
Cl3 H4C 3.5966 2_776 no
Cl3 H8A 3.3446 . no
S1 H3 3.5511 2_776 no
S2 H6 3.5962 2_767 no
O1 H2 2.3881 2_776 no
O1 H3 2.8022 1_545 no
O1 H4C 2.8534 1_445 no
O1 H4C 3.3203 2_776 no
O1 H6 2.4698 . no
O1 H7 2.6153 2_766 no
O1 H8C 3.3407 . no
O1 H8C 3.5080 2_666 no
O2 H4A 3.5179 2_877 no
O2 H4B 2.6314 2_877 no
O2 H5 1.7920 . no
O2 H8A 2.9672 1_655 no
O2 H8B 3.3241 2_767 no
N1 H1 3.5137 2_776 no
N2 H4A 3.2795 2_776 no
N3 H5 3.5801 2_767 no
N4 H8B 3.1510 2_767 no
C2 H6 3.5106 1_565 no
C2 H7 3.2504 1_565 no
C3 H4A 3.4595 2_776 no
C3 H6 3.1414 1_565 no
C4 H1 3.5828 2_776 no
C4 H8C 3.1802 1_665 no
C6 H2 3.1308 2_776 no
C7 H3 3.2054 2_776 no
C7 H8B 3.4185 2_767 no
C8 H4C 3.5606 1_445 no
C8 H5 3.5325 2_767 no
C8 H8B 3.1932 2_667 no
H1 Cl3 2.0569 . no
H1 N1 3.5137 2_776 no
H1 C4 3.5828 2_776 no
H1 H4A 3.0253 2_776 no
H2 Cl1 2.7646 2_776 no
H2 O1 2.3881 2_776 no
H2 C6 3.1308 2_776 no
H2 H6 2.9169 2_776 no
H2 H7 2.9960 1_565 no
H3 Cl1 2.8538 1_565 no
H3 Cl3 2.8093 2_676 no
H3 S1 3.5511 2_776 no
H3 O1 2.8022 1_565 no
H3 C7 3.2054 2_776 no
H3 H4A 3.3758 2_776 no
H3 H6 2.9841 1_565 no
H3 H7 2.9972 2_776 no
H4A Cl3 2.9945 1_655 no
H4A Cl3 3.5285 2_776 no
H4A O2 3.5179 2_877 no
H4A N2 3.2795 2_776 no
H4A C3 3.4595 2_776 no
H4A H1 3.0253 2_776 no
H4A H3 3.3758 2_776 no
H4B Cl2 2.7643 2_877 no
H4B O2 2.6314 2_877 no
H4B H8B 3.5878 1_665 no
H4B H8C 2.8858 1_665 no
H4C Cl1 2.6899 1_665 no
H4C Cl1 3.4012 2_776 no
H4C Cl3 3.5966 2_776 no
H4C O1 2.8534 1_665 no
H4C O1 3.3203 2_776 no
H4C C8 3.5606 1_665 no
H4C H6 3.5138 1_665 no
H4C H8C 2.5911 1_665 no
H5 Cl2 2.0824 . no
H5 O2 1.7920 . no
H5 N3 3.5801 2_767 no
H5 C8 3.5325 2_767 no
H5 H8B 2.8963 2_767 no
H6 Cl1 2.8205 . no
H6 S2 3.5962 2_767 no
H6 O1 2.4698 . no
H6 C2 3.5106 1_545 no
H6 C3 3.1414 1_545 no
H6 H2 2.9169 2_776 no
H6 H3 2.9841 1_545 no
H6 H4C 3.5138 1_445 no
H7 Cl1 2.6812 2_766 no
H7 O1 2.6153 2_766 no
H7 C2 3.2504 1_545 no
H7 H2 2.9960 1_545 no
H7 H3 2.9972 2_776 no
H7 H8B 3.4157 2_767 no
H8A Cl1 3.5245 2_666 no
H8A Cl2 2.8136 1_455 no
H8A Cl3 3.3446 . no
H8A O2 2.9672 1_455 no
H8A H8B 3.2584 2_667 no
H8B O2 3.3241 2_767 no
H8B N4 3.1510 2_767 no
H8B C7 3.4185 2_767 no
H8B C8 3.1932 2_667 no
H8B H4B 3.5878 1_445 no
H8B H5 2.8963 2_767 no
H8B H7 3.4157 2_767 no
H8B H8A 3.2584 2_667 no
H8B H8B 2.5580 2_667 no
H8B H8C 3.2844 2_667 no
H8C Cl1 3.5181 . no
H8C Cl1 3.2753 2_666 no
H8C O1 3.3407 . no
H8C O1 3.5080 2_666 no
H8C C4 3.1802 1_445 no
H8C H4B 2.8858 1_445 no
H8C H4C 2.5911 1_445 no
H8C H8B 3.2844 2_667 no

loop_
_geom_hbond_atom_site_label_D
_geom_hbond_atom_site_label_H
_geom_hbond_atom_site_label_A
_geom_hbond_distance_DH
_geom_hbond_distance_HA
_geom_hbond_distance_DA
_geom_hbond_angle_DHA
_geom_hbond_publ_flag
N2 H1 Cl3 0.880 2.057 2.927(7) 169.8 no
N4 H5 Cl2 0.880 2.082 2.944(9) 166.2 no
N4 H5 O2 0.880 1.792 2.67(5) 174.4 no

loop_
_geom_torsion_atom_site_label_1
_geom_torsion_atom_site_label_2
_geom_torsion_atom_site_label_3
_geom_torsion_atom_site_label_4
_geom_torsion_site_symmetry_1
_geom_torsion_site_symmetry_3
_geom_torsion_site_symmetry_4
_geom_torsion
_geom_torsion_publ_flag
S1 Au1 S2 C5 . . . -1.26(10) no
S2 Au1 S1 C1 . . . 176.45(11) no
S1 Au1 S2 C5 . 2_777 2_777 -178.74(10) no
S2 Au1 S1 C1 2_777 . . -3.55(11) no
S1 Au1 S2 C5 2_777 . . 178.74(10) no
S2 Au1 S1 C1 . 2_777 2_777 3.55(11) no
S1 Au1 S2 C5 2_777 2_777 2_777 1.26(10) no
S2 Au1 S1 C1 2_777 2_777 2_777 -176.45(11) no
Au1 S1 C1 N1 . . . 93.7(5) no
Au1 S1 C1 N2 . . . -90.4(5) no
Au1 S2 C5 N3 . . . -92.5(5) no
Au1 S2 C5 N4 . . . 90.9(5) no
C1 N1 C2 C3 . . . 0.0(7) no
C2 N1 C1 S1 . . . 176.7(5) no
C2 N1 C1 N2 . . . 0.1(7) no
C4 N1 C1 S1 . . . -6.0(10) no
C4 N1 C1 N2 . . . 177.4(7) no
C4 N1 C2 C3 . . . -177.2(7) no
C1 N2 C3 C2 . . . 0.1(8) no
C3 N2 C1 S1 . . . -176.7(5) no
C3 N2 C1 N1 . . . -0.1(7) no
C5 N3 C6 C7 . . . 0.6(7) no
C6 N3 C5 S2 . . . -178.0(5) no
C6 N3 C5 N4 . . . -0.9(7) no
C8 N3 C5 S2 . . . 4.6(10) no
C8 N3 C5 N4 . . . -178.2(7) no
C8 N3 C6 C7 . . . 178.0(7) no
C5 N4 C7 C6 . . . -0.4(8) no
C7 N4 C5 S2 . . . 177.9(5) no
C7 N4 C5 N3 . . . 0.8(7) no
N1 C2 C3 N2 . . . 0.0(8) no
N3 C6 C7 N4 . . . -0.1(8) no
